data_2312796
loop_
_publ_author_name
'Mandal, Koushik'
'Chopra, Deepak'

_publ_section_title
;
 Quantitative crystal structure analysis in trifluoromethyl- and
 cyano-substituted N-phenylbenzamides.
;
_journal_issue 2
_journal_name_full 'Acta crystallographica Section B, Structural science, crystal engineering and materials'
_journal_page_first 266
_journal_page_last 282
_journal_paper_doi 10.1107/S205252062500099X
_journal_volume 81
_journal_year 2025
_chemical_formula_moiety 'C15 H9 F3 N2 O'
_chemical_formula_sum 'C15 H9 F3 N2 O'
_chemical_formula_weight 290.24
_chemical_name_systematic 4CN4T.F2
_space_group_crystal_system monoclinic
_space_group_IT_number 14
_space_group_name_Hall '-P 2ybc'
_space_group_name_H-M_alt 'P 1 21/c 1'
_atom_sites_solution_hydrogens mixed
_atom_sites_solution_primary intrinsic
_audit_creation_date 2025-01-07
_audit_creation_method
;
Olex2 1.5
(compiled 2024.02.16 svn.r378c4104 for OlexSys, GUI svn.r6928)
;
_cell_angle_alpha 90
_cell_angle_beta 108.550(4)
_cell_angle_gamma 90
_cell_formula_units_Z 4
_cell_length_a 7.746(2)
_cell_length_b 19.804(6)
_cell_length_c 9.126(3)
_cell_measurement_reflns_used 1403
_cell_measurement_temperature 100
_cell_measurement_theta_max 28.503
_cell_measurement_theta_min 3.882
_cell_volume 1327.2(7)
_computing_cell_refinement 'SAINT V8.40B (?, 2016)'
_computing_data_reduction 'SAINT V8.40B (?, 2016)'
_computing_molecular_graphics 'Olex2 1.5 (Dolomanov et al., 2009)'
_computing_publication_material 'Olex2 1.5 (Dolomanov et al., 2009)'
_computing_structure_refinement 'XL  (Sheldrick, 2008)'
_computing_structure_solution 'SHELXT 2018/2 (Sheldrick, 2018)'
_diffrn_ambient_temperature 100
_diffrn_measured_fraction_theta_full 0.965
_diffrn_measured_fraction_theta_max 0.910
_diffrn_measurement_device_type 'Bruker D8 venture'
_diffrn_radiation_type MoK\a
_diffrn_radiation_wavelength 0.71073
_diffrn_reflns_av_R_equivalents 0.0340
_diffrn_reflns_av_unetI/netI 0.0552
_diffrn_reflns_Laue_measured_fraction_full 0.965
_diffrn_reflns_Laue_measured_fraction_max 0.910
_diffrn_reflns_limit_h_max 6
_diffrn_reflns_limit_h_min -10
_diffrn_reflns_limit_k_max 20
_diffrn_reflns_limit_k_min -27
_diffrn_reflns_limit_l_max 12
_diffrn_reflns_limit_l_min -12
_diffrn_reflns_number 6664
_diffrn_reflns_point_group_measured_fraction_full 0.965
_diffrn_reflns_point_group_measured_fraction_max 0.910
_diffrn_reflns_theta_full 25.242
_diffrn_reflns_theta_max 30.051
_diffrn_reflns_theta_min 3.883
_diffrn_source_current 30.0
_diffrn_source_power 1.5
_diffrn_source_voltage 50.0
_exptl_absorpt_coefficient_mu 0.122
_exptl_absorpt_correction_T_max 0.7460
_exptl_absorpt_correction_T_min 0.6888
_exptl_absorpt_correction_type multi-scan
_exptl_absorpt_process_details
;
SADABS-2016/2 (Bruker,2016/2) was used for absorption correction.
wR2(int) was 0.0568 before and 0.0419 after correction.
The Ratio of minimum to maximum transmission is 0.9233.
The \l/2 correction factor is 0.00150.
;
_exptl_crystal_colour 'clear light colourless'
_exptl_crystal_colour_lustre clear
_exptl_crystal_colour_modifier light
_exptl_crystal_colour_primary colourless
_exptl_crystal_density_diffrn 1.453
_exptl_crystal_description block
_exptl_crystal_F_000 592
_exptl_crystal_preparation 'Slow evaporation'
_exptl_crystal_recrystallization_method 'Slow evaporation from DCM and Hexane mixture'
_exptl_crystal_size_max 0.235
_exptl_crystal_size_mid 0.12
_exptl_crystal_size_min 0.109
_refine_diff_density_max 0.882
_refine_diff_density_min -1.045
_refine_diff_density_rms 0.282
_refine_ls_extinction_method none
_refine_ls_goodness_of_fit_ref 1.014
_refine_ls_hydrogen_treatment mixed
_refine_ls_matrix_type full
_refine_ls_number_parameters 194
_refine_ls_number_reflns 3530
_refine_ls_number_restraints 0
_refine_ls_restrained_S_all 1.014
_refine_ls_R_factor_all 0.0914
_refine_ls_R_factor_gt 0.0650
_refine_ls_shift/su_max 0.000
_refine_ls_shift/su_mean 0.000
_refine_ls_structure_factor_coef Fsqd
_refine_ls_weighting_details 'w=1/[\s^2^(Fo^2^)+(0.1947P)^2^] where P=(Fo^2^+2Fc^2^)/3'
_refine_ls_weighting_scheme calc
_refine_ls_wR_factor_gt 0.1993
_refine_ls_wR_factor_ref 0.2634
_reflns_Friedel_coverage 0.000
_reflns_number_gt 2615
_reflns_number_total 3530
_reflns_threshold_expression 'I > 2\s(I)'
_publcif_datablock.id {12e1c9e8-b3ae-47a9-9bbf-9351244c3b5b}

_cod_data_source_file aw5098sup1.cif
_cod_data_source_block 4CN4T.F2
_cod_depositor_comments 'Adding full bibliography for 2312792--2312801.cif.'
_cod_database_code 2312796
_cod_database_fobs_code 2312796
_shelx_shelxl_version_number 2019/1
_shelx_space_group_comment
;
The symmetry employed for this shelxl refinement is uniquely defined
by the following loop, which should always be used as a source of
symmetry information in preference to the above space-group names.
They are only intended as comments.
;
_shelx_estimated_absorpt_t_max 0.987
_shelx_estimated_absorpt_t_min 0.972
_olex2_refinement_description
;
1. Fixed Uiso
 At 1.2 times of:
  All C(H) groups
2.a Aromatic/amide H refined with riding coordinates:
 C3(H3), C4(H4), C6(H6), C7(H7), C10(H10), C11(H11), C13(H13), C14(H14)
;
_olex2_submission_special_instructions 'No special instructions were received'

loop_
_space_group_symop_operation_xyz
'x, y, z'
'-x, y+1/2, -z+1/2'
'-x, -y, -z'
'x, -y-1/2, z-1/2'

loop_
_atom_site_label
_atom_site_type_symbol
_atom_site_fract_x
_atom_site_fract_y
_atom_site_fract_z
_atom_site_U_iso_or_equiv
_atom_site_adp_type
_atom_site_occupancy
_atom_site_site_symmetry_order
_atom_site_calc_flag
_atom_site_refinement_flags_posn
_atom_site_refinement_flags_adp
_atom_site_refinement_flags_occupancy
_atom_site_disorder_assembly
_atom_site_disorder_group
F1 F -0.3976(2) 0.57977(9) 0.00235(19) 0.0347(4) Uani 1 1 d . . . . .
F2 F -0.2361(2) 0.66342(9) -0.0282(2) 0.0371(5) Uani 1 1 d . . . . .
F3 F -0.2936(2) 0.65114(10) 0.18621(18) 0.0376(5) Uani 1 1 d . . . . .
O1 O 0.5535(2) 0.48919(8) 0.34188(19) 0.0205(4) Uani 1 1 d . . . . .
N1 N 0.3924(3) 0.39892(10) 0.3873(2) 0.0169(4) Uani 1 1 d . . . . .
H1 H 0.279(5) 0.3841(15) 0.366(3) 0.025(8) Uiso 1 1 d . . . . .
N2 N 1.0454(3) 0.18193(10) 0.7934(2) 0.0231(5) Uani 1 1 d . . . . .
C1 C 0.9354(3) 0.21897(12) 0.7252(3) 0.0206(5) Uani 1 1 d . . . . .
C2 C 0.7969(3) 0.26556(11) 0.6382(2) 0.0177(5) Uani 1 1 d . . . . .
C3 C 0.8462(3) 0.31998(11) 0.5618(2) 0.0190(5) Uani 1 1 d . . . . .
H3 H 0.969892 0.326002 0.567728 0.023 Uiso 1 1 calc R U . . .
C4 C 0.7157(3) 0.36490(12) 0.4779(3) 0.0188(5) Uani 1 1 d . . . . .
H4 H 0.749445 0.401708 0.426085 0.023 Uiso 1 1 calc R U . . .
C5 C 0.5331(3) 0.35599(11) 0.4696(2) 0.0167(5) Uani 1 1 d . . . . .
C6 C 0.4850(3) 0.30083(12) 0.5459(3) 0.0218(5) Uani 1 1 d . . . . .
H6 H 0.361275 0.294383 0.539416 0.026 Uiso 1 1 calc R U . . .
C7 C 0.6148(3) 0.25625(12) 0.6294(3) 0.0234(5) Uani 1 1 d . . . . .
H7 H 0.581227 0.219298 0.680990 0.028 Uiso 1 1 calc R U . . .
C8 C 0.4082(3) 0.46258(11) 0.3344(2) 0.0163(4) Uani 1 1 d . . . . .
C9 C 0.2311(3) 0.49949(11) 0.2654(2) 0.0164(4) Uani 1 1 d . . . . .
C10 C 0.2267(3) 0.54947(11) 0.1561(2) 0.0191(5) Uani 1 1 d . . . . .
H10 H 0.331242 0.557397 0.125466 0.023 Uiso 1 1 calc R U . . .
C11 C 0.0700(3) 0.58766(12) 0.0920(3) 0.0206(5) Uani 1 1 d . . . . .
H11 H 0.066776 0.621518 0.017455 0.025 Uiso 1 1 calc R U . . .
C12 C -0.0817(3) 0.57574(11) 0.1383(2) 0.0173(5) Uani 1 1 d . . . . .
C13 C -0.0790(3) 0.52622(12) 0.2484(3) 0.0191(5) Uani 1 1 d . . . . .
H13 H -0.183115 0.518738 0.279932 0.023 Uiso 1 1 calc R U . . .
C14 C 0.0775(3) 0.48824(11) 0.3109(3) 0.0174(5) Uani 1 1 d . . . . .
H14 H 0.080372 0.454294 0.385152 0.021 Uiso 1 1 calc R U . . .
C15 C -0.2508(3) 0.61738(13) 0.0750(3) 0.0220(5) Uani 1 1 d . . . . .

loop_
_atom_site_aniso_label
_atom_site_aniso_U_11
_atom_site_aniso_U_22
_atom_site_aniso_U_33
_atom_site_aniso_U_23
_atom_site_aniso_U_13
_atom_site_aniso_U_12
F1 0.0168(8) 0.0412(10) 0.0392(9) -0.0039(7) -0.0009(7) 0.0040(7)
F2 0.0321(9) 0.0388(9) 0.0423(9) 0.0215(7) 0.0144(8) 0.0154(8)
F3 0.0340(9) 0.0495(10) 0.0283(8) -0.0070(7) 0.0083(7) 0.0227(8)
O1 0.0138(8) 0.0240(8) 0.0239(8) 0.0012(6) 0.0064(6) -0.0019(7)
N1 0.0116(9) 0.0173(9) 0.0207(8) 0.0012(7) 0.0037(7) -0.0008(7)
N2 0.0177(10) 0.0236(10) 0.0273(9) 0.0027(9) 0.0064(8) 0.0038(8)
C1 0.0169(10) 0.0250(11) 0.0207(10) -0.0033(9) 0.0070(9) -0.0011(9)
C2 0.0149(10) 0.0177(10) 0.0191(9) -0.0011(8) 0.0034(8) 0.0045(9)
C3 0.0138(10) 0.0224(11) 0.0204(9) -0.0007(9) 0.0050(8) 0.0033(9)
C4 0.0146(10) 0.0220(11) 0.0200(9) 0.0019(9) 0.0054(8) -0.0024(9)
C5 0.0141(10) 0.0173(10) 0.0174(9) -0.0026(8) 0.0034(8) 0.0016(8)
C6 0.0143(10) 0.0213(11) 0.0285(11) 0.0042(9) 0.0050(9) 0.0000(9)
C7 0.0170(11) 0.0215(11) 0.0314(12) 0.0065(10) 0.0073(10) -0.0014(9)
C8 0.0151(10) 0.0193(10) 0.0149(8) 0.0001(8) 0.0053(8) -0.0009(9)
C9 0.0130(10) 0.0176(10) 0.0179(9) -0.0004(8) 0.0041(8) 0.0015(8)
C10 0.0171(10) 0.0224(11) 0.0196(9) 0.0028(9) 0.0083(8) 0.0022(9)
C11 0.0212(11) 0.0223(10) 0.0194(9) 0.0032(9) 0.0080(9) 0.0035(9)
C12 0.0148(10) 0.0200(11) 0.0167(9) -0.0020(8) 0.0044(8) 0.0017(9)
C13 0.0156(10) 0.0218(11) 0.0214(10) -0.0013(9) 0.0081(8) -0.0023(9)
C14 0.0167(10) 0.0178(10) 0.0189(9) 0.0004(8) 0.0075(8) -0.0007(9)
C15 0.0192(11) 0.0260(12) 0.0211(10) -0.0002(9) 0.0069(9) 0.0021(10)

loop_
_atom_type_symbol
_atom_type_description
_atom_type_scat_dispersion_real
_atom_type_scat_dispersion_imag
_atom_type_scat_source
C C 0.0033 0.0016 'International Tables Vol C Tables 4.2.6.8 and 6.1.1.4'
H H 0.0000 0.0000 'International Tables Vol C Tables 4.2.6.8 and 6.1.1.4'
F F 0.0171 0.0103 'International Tables Vol C Tables 4.2.6.8 and 6.1.1.4'
N N 0.0061 0.0033 'International Tables Vol C Tables 4.2.6.8 and 6.1.1.4'
O O 0.0106 0.0060 'International Tables Vol C Tables 4.2.6.8 and 6.1.1.4'

loop_
_geom_angle_atom_site_label_1
_geom_angle_atom_site_label_2
_geom_angle_atom_site_label_3
_geom_angle
_geom_angle_site_symmetry_1
_geom_angle_site_symmetry_3
_geom_angle_publ_flag
C5 N1 H1 117.7(19) . . ?
C8 N1 H1 114.9(19) . . ?
C8 N1 C5 127.39(19) . . ?
N2 C1 C2 179.6(2) . . ?
C3 C2 C1 119.5(2) . . ?
C7 C2 C1 120.4(2) . . ?
C7 C2 C3 120.2(2) . . ?
C2 C3 H3 119.9 . . ?
C4 C3 C2 120.3(2) . . ?
C4 C3 H3 119.9 . . ?
C3 C4 H4 120.1 . . ?
C3 C4 C5 119.8(2) . . ?
C5 C4 H4 120.1 . . ?
N1 C5 C4 123.6(2) . . ?
N1 C5 C6 117.0(2) . . ?
C4 C5 C6 119.4(2) . . ?
C5 C6 H6 119.6 . . ?
C7 C6 C5 120.8(2) . . ?
C7 C6 H6 119.6 . . ?
C2 C7 H7 120.2 . . ?
C6 C7 C2 119.6(2) . . ?
C6 C7 H7 120.2 . . ?
O1 C8 N1 124.1(2) . . ?
O1 C8 C9 120.9(2) . . ?
N1 C8 C9 115.02(19) . . ?
C10 C9 C8 117.06(19) . . ?
C14 C9 C8 123.19(19) . . ?
C14 C9 C10 119.7(2) . . ?
C9 C10 H10 119.8 . . ?
C11 C10 C9 120.3(2) . . ?
C11 C10 H10 119.8 . . ?
C10 C11 H11 120.4 . . ?
C12 C11 C10 119.3(2) . . ?
C12 C11 H11 120.4 . . ?
C11 C12 C13 121.1(2) . . ?
C11 C12 C15 120.6(2) . . ?
C13 C12 C15 118.3(2) . . ?
C12 C13 H13 120.4 . . ?
C14 C13 C12 119.1(2) . . ?
C14 C13 H13 120.4 . . ?
C9 C14 H14 119.7 . . ?
C13 C14 C9 120.5(2) . . ?
C13 C14 H14 119.7 . . ?
F1 C15 C12 112.5(2) . . ?
F2 C15 F1 106.13(19) . . ?
F2 C15 F3 106.8(2) . . ?
F2 C15 C12 112.68(19) . . ?
F3 C15 F1 106.0(2) . . ?
F3 C15 C12 112.24(19) . . ?

loop_
_geom_bond_atom_site_label_1
_geom_bond_atom_site_label_2
_geom_bond_distance
_geom_bond_site_symmetry_2
_geom_bond_publ_flag
F1 C15 1.344(3) . ?
F2 C15 1.341(3) . ?
F3 C15 1.342(3) . ?
O1 C8 1.225(3) . ?
N1 H1 0.89(3) . ?
N1 C5 1.398(3) . ?
N1 C8 1.369(3) . ?
N2 C1 1.146(3) . ?
C1 C2 1.446(3) . ?
C2 C3 1.401(3) . ?
C2 C7 1.399(3) . ?
C3 H3 0.9500 . ?
C3 C4 1.381(3) . ?
C4 H4 0.9500 . ?
C4 C5 1.403(3) . ?
C5 C6 1.408(3) . ?
C6 H6 0.9500 . ?
C6 C7 1.373(3) . ?
C7 H7 0.9500 . ?
C8 C9 1.504(3) . ?
C9 C10 1.398(3) . ?
C9 C14 1.397(3) . ?
C10 H10 0.9500 . ?
C10 C11 1.391(3) . ?
C11 H11 0.9500 . ?
C11 C12 1.389(3) . ?
C12 C13 1.400(3) . ?
C12 C15 1.499(3) . ?
C13 H13 0.9500 . ?
C13 C14 1.386(3) . ?
C14 H14 0.9500 . ?

loop_
_geom_torsion_atom_site_label_1
_geom_torsion_atom_site_label_2
_geom_torsion_atom_site_label_3
_geom_torsion_atom_site_label_4
_geom_torsion
_geom_torsion_site_symmetry_1
_geom_torsion_site_symmetry_2
_geom_torsion_site_symmetry_3
_geom_torsion_site_symmetry_4
_geom_torsion_publ_flag
O1 C8 C9 C10 26.3(3) . . . . ?
O1 C8 C9 C14 -150.6(2) . . . . ?
N1 C5 C6 C7 -179.9(2) . . . . ?
N1 C8 C9 C10 -154.2(2) . . . . ?
N1 C8 C9 C14 29.0(3) . . . . ?
C1 C2 C3 C4 179.9(2) . . . . ?
C1 C2 C7 C6 -179.8(2) . . . . ?
C2 C3 C4 C5 0.1(3) . . . . ?
C3 C2 C7 C6 -0.1(4) . . . . ?
C3 C4 C5 N1 -179.9(2) . . . . ?
C3 C4 C5 C6 -0.6(3) . . . . ?
C4 C5 C6 C7 0.7(4) . . . . ?
C5 N1 C8 O1 6.3(4) . . . . ?
C5 N1 C8 C9 -173.24(19) . . . . ?
C5 C6 C7 C2 -0.3(4) . . . . ?
C7 C2 C3 C4 0.3(3) . . . . ?
C8 N1 C5 C4 -16.7(3) . . . . ?
C8 N1 C5 C6 164.0(2) . . . . ?
C8 C9 C10 C11 -177.3(2) . . . . ?
C8 C9 C14 C13 176.8(2) . . . . ?
C9 C10 C11 C12 0.2(3) . . . . ?
C10 C9 C14 C13 0.0(3) . . . . ?
C10 C11 C12 C13 0.2(3) . . . . ?
C10 C11 C12 C15 178.2(2) . . . . ?
C11 C12 C13 C14 -0.6(3) . . . . ?
C11 C12 C15 F1 121.3(2) . . . . ?
C11 C12 C15 F2 1.4(3) . . . . ?
C11 C12 C15 F3 -119.2(2) . . . . ?
C12 C13 C14 C9 0.4(3) . . . . ?
C13 C12 C15 F1 -60.6(3) . . . . ?
C13 C12 C15 F2 179.4(2) . . . . ?
C13 C12 C15 F3 58.8(3) . . . . ?
C14 C9 C10 C11 -0.4(3) . . . . ?
C15 C12 C13 C14 -178.6(2) . . . . ?
